data_4111244
loop_
_publ_author_name
'Katarzyna Rudzka'
'Atta M. Arif'
'Lisa M. Berreau'

_publ_section_title
;
 Glyoxalase I-type Hemithioacetal Isomerization Reactivity of a
 Mononuclear Ni(II) Deprotonated Amide Complex
;
_journal_name_full 'Journal of the American Chemical Society'
_journal_page_first 17018
_journal_page_last 17023
_journal_paper_doi 10.1021/ja0601336
_journal_volume 128
_journal_year 2006
_chemical_formula_moiety 'C35 H34 N5 Ni O,Cl O4,C H4 O'
_chemical_formula_sum 'C36 H38 Cl N5 Ni O6'
_chemical_formula_weight 730.87
_chemical_name_systematic
; 
 ? 
;
_space_group_IT_number 29
_symmetry_cell_setting orthorhombic
_symmetry_space_group_name_Hall 'P -2a -2ab'
_symmetry_space_group_name_H-M 'P b 21 a'
_atom_sites_solution_hydrogens geom
_atom_sites_solution_primary direct
_atom_sites_solution_secondary difmap
_audit_creation_method SHELXL-97
_cell_angle_alpha 90.00
_cell_angle_beta 90.00
_cell_angle_gamma 90.00
_cell_formula_units_Z 4
_cell_length_a 13.0931(3)
_cell_length_b 13.8192(2)
_cell_length_c 18.4276(4)
_cell_measurement_reflns_used 4168
_cell_measurement_temperature 150(1)
_cell_measurement_theta_max 27.485
_cell_measurement_theta_min 1.018
_cell_volume 3334.22(12)
_computing_cell_refinement DENZO-SMN
_computing_data_collection 'Nonius COLLECT'
_computing_data_reduction DENZO-SMN
_computing_molecular_graphics 'WinGX, Ortep3'
_computing_structure_refinement 'SHELXL-97 (Sheldrick, 1997)'
_computing_structure_solution SIR97
_diffrn_ambient_temperature 150(1)
_diffrn_measured_fraction_theta_full 0.998
_diffrn_measured_fraction_theta_max 0.998
_diffrn_measurement_device_type 'Nonius KappaCCD diffractometer'
_diffrn_measurement_method 'Phi and Omega scan'
_diffrn_radiation_monochromator graphite
_diffrn_radiation_source 'fine-focus sealed tube'
_diffrn_radiation_type MoK\a
_diffrn_radiation_wavelength 0.71073
_diffrn_reflns_av_R_equivalents 0.0000
_diffrn_reflns_av_sigmaI/netI 0.0483
_diffrn_reflns_limit_h_max 17
_diffrn_reflns_limit_h_min -16
_diffrn_reflns_limit_k_max 17
_diffrn_reflns_limit_k_min -17
_diffrn_reflns_limit_l_max 23
_diffrn_reflns_limit_l_min -23
_diffrn_reflns_number 7306
_diffrn_reflns_theta_full 27.48
_diffrn_reflns_theta_max 27.48
_diffrn_reflns_theta_min 2.21
_exptl_absorpt_coefficient_mu 0.717
_exptl_absorpt_correction_T_max 0.9448
_exptl_absorpt_correction_T_min 0.7977
_exptl_absorpt_correction_type multi-scan
_exptl_absorpt_process_details 'DENZO-SMN (Otwinowski & Minor,1997)'
_exptl_crystal_colour brown
_exptl_crystal_density_diffrn 1.456
_exptl_crystal_description plate
_exptl_crystal_F_000 1528
_exptl_crystal_size_max 0.33
_exptl_crystal_size_mid 0.20
_exptl_crystal_size_min 0.08
_refine_diff_density_max 0.460
_refine_diff_density_min -0.581
_refine_diff_density_rms 0.069
_refine_ls_abs_structure_details 'Flack H D (1983), Acta Cryst. A39, 876-881'
_refine_ls_abs_structure_Flack 0.504(13)
_refine_ls_extinction_coef 0.0044(4)
_refine_ls_extinction_expression Fc^*^=kFc[1+0.001xFc^2^\l^3^/sin(2\q)]^-1/4^
_refine_ls_extinction_method SHELXL
_refine_ls_goodness_of_fit_ref 1.102
_refine_ls_hydrogen_treatment constr
_refine_ls_matrix_type full
_refine_ls_number_parameters 476
_refine_ls_number_reflns 7306
_refine_ls_number_restraints 34
_refine_ls_restrained_S_all 1.102
_refine_ls_R_factor_all 0.0649
_refine_ls_R_factor_gt 0.0437
_refine_ls_shift/su_max 0.000
_refine_ls_shift/su_mean 0.000
_refine_ls_structure_factor_coef Fsqd
_refine_ls_weighting_details 'calc w=1/[\s^2^(Fo^2^)+(0.0404P)^2^+1.9774P] where P=(Fo^2^+2Fc^2^)/3'
_refine_ls_weighting_scheme calc
_refine_ls_wR_factor_gt 0.0926
_refine_ls_wR_factor_ref 0.1054
_reflns_number_gt 6018
_reflns_number_total 7306
_reflns_threshold_expression >2sigma(I)
_cod_data_source_file ja0601336si20060107_041344.cif
_cod_data_source_block usu144
_cod_database_code 4111244

loop_
_symmetry_equiv_pos_as_xyz
'x, y, z'
'-x, y+1/2, -z'
'-x+1/2, y+1/2, z'
'x+1/2, y, -z'

loop_
_atom_site_label
_atom_site_type_symbol
_atom_site_fract_x
_atom_site_fract_y
_atom_site_fract_z
_atom_site_U_iso_or_equiv
_atom_site_adp_type
_atom_site_occupancy
_atom_site_symmetry_multiplicity
_atom_site_calc_flag
_atom_site_refinement_flags
_atom_site_disorder_assembly
_atom_site_disorder_group
Ni1 Ni 0.95438(3) 0.35358(3) 0.224993(19) 0.02393(10) Uani 1 1 d . . .
Cl1 Cl 0.34574(7) 0.47110(7) 0.06898(5) 0.0399(2) Uani 1 1 d . . .
O1 O 0.87165(17) 0.37350(16) 0.30947(11) 0.0285(5) Uani 1 1 d . . .
O2 O 0.2924(3) 0.4801(3) 0.13701(17) 0.0682(10) Uani 1 1 d . A .
O3 O 0.3394(8) 0.5584(7) 0.0331(7) 0.095(4) Uani 0.55 1 d PDU A 1
O4 O 0.4555(5) 0.4579(7) 0.0824(4) 0.070(2) Uani 0.55 1 d PDU A 1
O5 O 0.3032(9) 0.3959(8) 0.0352(6) 0.122(5) Uani 0.55 1 d PDU A 1
O3A O 0.3908(14) 0.5552(9) 0.0516(10) 0.148(8) Uani 0.45 1 d PDU A 2
O4A O 0.4131(9) 0.3918(9) 0.0707(5) 0.088(4) Uani 0.45 1 d PDU A 2
O5A O 0.2748(8) 0.4515(9) 0.0083(5) 0.076(3) Uani 0.45 1 d PDU A 2
O6 O 0.3840(3) 0.3534(3) 0.23794(16) 0.0678(9) Uani 1 1 d . . .
H6 H 0.3606 0.3910 0.2063 0.102 Uiso 1 1 calc R . .
N1 N 0.9664(2) 0.2919(2) 0.39892(15) 0.0281(6) Uani 1 1 d . . .
N2 N 1.0491(2) 0.2717(2) 0.28282(15) 0.0260(6) Uani 1 1 d . . .
N3 N 1.0280(2) 0.2921(2) 0.13791(15) 0.0287(6) Uani 1 1 d . . .
N4 N 0.8289(2) 0.33082(18) 0.15187(14) 0.0272(6) Uani 1 1 d . . .
N5 N 1.0302(2) 0.4752(2) 0.18665(15) 0.0281(6) Uani 1 1 d . . .
C1 C 0.7123(3) 0.3225(3) 0.4121(3) 0.0529(12) Uani 1 1 d . . .
H1A H 0.6568 0.3445 0.4438 0.079 Uiso 1 1 calc R . .
H1B H 0.7239 0.2531 0.4198 0.079 Uiso 1 1 calc R . .
H1C H 0.6937 0.3339 0.3613 0.079 Uiso 1 1 calc R . .
C2 C 0.8421(3) 0.3580(4) 0.50766(19) 0.0551(11) Uani 1 1 d . . .
H2A H 0.8496 0.2881 0.5146 0.083 Uiso 1 1 calc R . .
H2B H 0.7901 0.3829 0.5411 0.083 Uiso 1 1 calc R . .
H2C H 0.9074 0.3901 0.5174 0.083 Uiso 1 1 calc R . .
C3 C 0.7903(3) 0.4864(3) 0.4208(2) 0.0383(8) Uani 1 1 d . . .
H3A H 0.7348 0.5066 0.4531 0.058 Uiso 1 1 calc R . .
H3B H 0.7711 0.4998 0.3703 0.058 Uiso 1 1 calc R . .
H3C H 0.8525 0.5224 0.4329 0.058 Uiso 1 1 calc R . .
C4 C 0.8097(3) 0.3783(2) 0.43007(18) 0.0316(8) Uani 1 1 d . . .
C5 C 0.8905(2) 0.3468(3) 0.37441(16) 0.0251(6) Uani 1 1 d . . .
C6 C 1.0405(2) 0.2526(2) 0.35518(18) 0.0269(7) Uani 1 1 d . . .
C7 C 1.1108(3) 0.1902(3) 0.3885(2) 0.0355(8) Uani 1 1 d . . .
H7 H 1.1079 0.1797 0.4394 0.043 Uiso 1 1 calc R . .
C8 C 1.1844(3) 0.1438(3) 0.3473(2) 0.0381(9) Uani 1 1 d . . .
H8 H 1.2320 0.1014 0.3697 0.046 Uiso 1 1 calc R . .
C9 C 1.1882(3) 0.1597(3) 0.2724(2) 0.0342(8) Uani 1 1 d . . .
H9 H 1.2362 0.1261 0.2430 0.041 Uiso 1 1 calc R . .
C10 C 1.1215(2) 0.2247(2) 0.24212(18) 0.0292(7) Uani 1 1 d . . .
C11 C 1.1278(3) 0.2561(3) 0.16384(19) 0.0317(7) Uani 1 1 d . . .
H11A H 1.1796 0.3078 0.1589 0.038 Uiso 1 1 calc R . .
H11B H 1.1495 0.2006 0.1335 0.038 Uiso 1 1 calc R . .
C12 C 0.9582(2) 0.2149(3) 0.11363(19) 0.0306(7) Uani 1 1 d . . .
H12A H 0.9623 0.1594 0.1475 0.037 Uiso 1 1 calc R . .
H12B H 0.9789 0.1922 0.0649 0.037 Uiso 1 1 calc R . .
C13 C 0.8498(3) 0.2520(2) 0.11090(17) 0.0284(7) Uani 1 1 d . . .
C14 C 0.7763(3) 0.2048(3) 0.07035(18) 0.0323(8) Uani 1 1 d . . .
H14 H 0.7940 0.1506 0.0412 0.039 Uiso 1 1 calc R . .
C15 C 0.6768(3) 0.2375(3) 0.07276(18) 0.0341(8) Uani 1 1 d . . .
H15 H 0.6246 0.2050 0.0465 0.041 Uiso 1 1 calc R . .
C16 C 0.6541(3) 0.3181(3) 0.11389(19) 0.0326(8) Uani 1 1 d . . .
H16 H 0.5861 0.3420 0.1156 0.039 Uiso 1 1 calc R . .
C17 C 0.7314(2) 0.3644(3) 0.15301(16) 0.0283(7) Uani 1 1 d . . .
C18 C 0.7088(3) 0.4528(2) 0.19584(19) 0.0303(7) Uani 1 1 d . . .
C19 C 0.7771(3) 0.5302(2) 0.1966(2) 0.0325(8) Uani 1 1 d . . .
H19 H 0.8385 0.5271 0.1693 0.039 Uiso 1 1 calc R . .
C20 C 0.7549(4) 0.6119(3) 0.23748(18) 0.0370(8) Uani 1 1 d . . .
H20 H 0.8021 0.6640 0.2386 0.044 Uiso 1 1 calc R . .
C21 C 0.6658(3) 0.6184(3) 0.2763(2) 0.0400(9) Uani 1 1 d . . .
H21 H 0.6518 0.6745 0.3044 0.048 Uiso 1 1 calc R . .
C22 C 0.5964(3) 0.5430(3) 0.2743(2) 0.0389(9) Uani 1 1 d . . .
H22 H 0.5341 0.5476 0.3005 0.047 Uiso 1 1 calc R . .
C23 C 0.6177(3) 0.4610(3) 0.2340(2) 0.0373(8) Uani 1 1 d . . .
H23 H 0.5695 0.4096 0.2325 0.045 Uiso 1 1 calc R . .
C24 C 1.0392(3) 0.3674(3) 0.08172(17) 0.0322(8) Uani 1 1 d . . .
H24A H 0.9795 0.3653 0.0488 0.039 Uiso 1 1 calc R . .
H24B H 1.1011 0.3540 0.0525 0.039 Uiso 1 1 calc R . .
C25 C 1.0476(2) 0.4670(3) 0.11486(18) 0.0289(7) Uani 1 1 d . . .
C26 C 1.0715(3) 0.5459(3) 0.0711(2) 0.0354(8) Uani 1 1 d . . .
H26 H 1.0828 0.5377 0.0205 0.042 Uiso 1 1 calc R . .
C27 C 1.0784(3) 0.6360(3) 0.1024(2) 0.0380(8) Uani 1 1 d . . .
H27 H 1.0921 0.6914 0.0736 0.046 Uiso 1 1 calc R . .
C28 C 1.0651(3) 0.6445(3) 0.1766(2) 0.0337(8) Uani 1 1 d . . .
H28 H 1.0712 0.7062 0.1990 0.040 Uiso 1 1 calc R . .
C29 C 1.0428(2) 0.5634(2) 0.21870(18) 0.0259(7) Uani 1 1 d . . .
C30 C 1.0393(2) 0.5713(3) 0.29848(19) 0.0290(7) Uani 1 1 d . . .
C31 C 1.0794(3) 0.4977(2) 0.34174(19) 0.0299(7) Uani 1 1 d . . .
H31 H 1.1028 0.4397 0.3196 0.036 Uiso 1 1 calc R . .
C32 C 1.0858(3) 0.5079(3) 0.4169(2) 0.0350(8) Uani 1 1 d . . .
H32 H 1.1126 0.4567 0.4456 0.042 Uiso 1 1 calc R . .
C33 C 1.0530(3) 0.5925(3) 0.4495(2) 0.0365(8) Uani 1 1 d . . .
H33 H 1.0584 0.6003 0.5006 0.044 Uiso 1 1 calc R . .
C34 C 1.0121(3) 0.6661(3) 0.4071(2) 0.0378(8) Uani 1 1 d . . .
H34 H 0.9889 0.7241 0.4293 0.045 Uiso 1 1 calc R . .
C35 C 1.0051(3) 0.6553(3) 0.3329(2) 0.0340(8) Uani 1 1 d . . .
H35 H 0.9765 0.7060 0.3046 0.041 Uiso 1 1 calc R . .
C36 C 0.3453(4) 0.3794(4) 0.3063(3) 0.0646(14) Uani 1 1 d . . .
H36A H 0.3950 0.4205 0.3314 0.097 Uiso 1 1 calc R . .
H36B H 0.3328 0.3209 0.3350 0.097 Uiso 1 1 calc R . .
H36C H 0.2812 0.4150 0.3001 0.097 Uiso 1 1 calc R . .

loop_
_atom_site_aniso_label
_atom_site_aniso_U_11
_atom_site_aniso_U_22
_atom_site_aniso_U_33
_atom_site_aniso_U_23
_atom_site_aniso_U_13
_atom_site_aniso_U_12
Ni1 0.02255(18) 0.02885(19) 0.02039(18) -0.00048(19) 0.00217(15) 0.0001(2)
Cl1 0.0379(5) 0.0437(5) 0.0380(5) -0.0023(4) 0.0035(4) 0.0028(4)
O1 0.0269(12) 0.0376(15) 0.0210(11) 0.0018(9) 0.0002(9) 0.0043(9)
O2 0.066(2) 0.098(3) 0.0411(17) 0.0036(18) 0.0144(15) 0.039(2)
O3 0.086(7) 0.083(7) 0.115(8) 0.072(7) 0.020(6) 0.026(6)
O4 0.042(4) 0.101(6) 0.068(5) 0.016(5) 0.006(3) 0.026(4)
O5 0.144(11) 0.106(8) 0.118(9) -0.075(7) 0.044(8) -0.084(8)
O3A 0.22(2) 0.084(10) 0.139(14) -0.046(9) 0.077(13) -0.111(12)
O4A 0.102(9) 0.111(8) 0.051(5) 0.009(5) 0.013(5) 0.083(7)
O5A 0.065(5) 0.118(10) 0.045(5) -0.029(6) -0.013(4) 0.000(7)
O6 0.102(3) 0.0535(17) 0.0478(18) 0.0054(18) 0.0083(17) 0.017(2)
N1 0.0275(14) 0.0304(15) 0.0265(14) 0.0008(11) 0.0014(12) 0.0047(11)
N2 0.0227(14) 0.0282(14) 0.0271(15) -0.0042(11) 0.0031(11) 0.0008(10)
N3 0.0269(15) 0.0333(16) 0.0259(15) -0.0014(11) 0.0028(12) -0.0027(11)
N4 0.0264(14) 0.0307(17) 0.0245(14) 0.0026(10) 0.0045(11) -0.0012(10)
N5 0.0262(14) 0.0332(15) 0.0249(15) 0.0011(12) 0.0009(11) 0.0003(11)
C1 0.043(2) 0.054(3) 0.062(3) -0.0124(19) 0.028(2) -0.0134(18)
C2 0.061(3) 0.079(3) 0.0254(18) 0.009(2) 0.0103(16) 0.028(3)
C3 0.041(2) 0.035(2) 0.039(2) -0.0005(16) 0.0105(16) 0.0072(16)
C4 0.0332(18) 0.037(2) 0.0252(17) 0.0031(13) 0.0059(14) 0.0053(13)
C5 0.0235(14) 0.0279(15) 0.0239(15) -0.0017(14) 0.0011(11) -0.0042(15)
C6 0.0226(16) 0.0292(17) 0.0291(18) 0.0001(13) -0.0015(13) -0.0020(13)
C7 0.0308(19) 0.038(2) 0.038(2) 0.0030(16) -0.0055(16) 0.0036(15)
C8 0.0311(19) 0.039(2) 0.045(2) 0.0011(16) -0.0058(16) 0.0116(15)
C9 0.0239(17) 0.039(2) 0.040(2) -0.0040(16) 0.0041(15) 0.0068(14)
C10 0.0218(16) 0.0342(18) 0.0316(18) -0.0053(14) 0.0029(13) -0.0024(13)
C11 0.0229(16) 0.039(2) 0.0328(19) -0.0042(15) 0.0028(14) 0.0022(13)
C12 0.0305(18) 0.0353(18) 0.0261(17) -0.0046(14) 0.0041(14) -0.0009(14)
C13 0.0336(18) 0.0321(18) 0.0195(16) 0.0004(13) 0.0008(13) 0.0009(14)
C14 0.036(2) 0.0374(19) 0.0232(17) -0.0004(13) 0.0023(14) -0.0050(15)
C15 0.0351(19) 0.041(2) 0.0262(18) 0.0013(15) -0.0068(15) -0.0063(15)
C16 0.0271(18) 0.0393(19) 0.0315(19) 0.0010(14) -0.0009(14) -0.0001(13)
C17 0.0295(16) 0.0303(18) 0.0253(15) 0.0046(14) 0.0007(12) 0.0006(14)
C18 0.0283(17) 0.0368(19) 0.0259(17) 0.0019(14) -0.0023(14) 0.0056(14)
C19 0.0299(19) 0.0338(18) 0.0339(19) 0.0034(15) -0.0052(15) 0.0044(14)
C20 0.0377(19) 0.0320(18) 0.0412(19) 0.0026(18) -0.006(2) 0.0057(14)
C21 0.045(2) 0.036(2) 0.039(2) -0.0042(16) -0.0093(17) 0.0129(16)
C22 0.0313(19) 0.045(2) 0.041(2) 0.0016(17) 0.0049(16) 0.0103(16)
C23 0.0314(18) 0.038(2) 0.042(2) 0.0019(16) -0.0016(16) 0.0021(15)
C24 0.0333(18) 0.040(2) 0.0230(15) 0.0007(15) 0.0053(13) -0.0007(15)
C25 0.0240(16) 0.0367(18) 0.0258(17) 0.0024(14) 0.0006(13) 0.0021(14)
C26 0.0339(19) 0.045(2) 0.0268(19) 0.0066(15) 0.0022(15) -0.0021(15)
C27 0.038(2) 0.040(2) 0.036(2) 0.0099(16) 0.0001(16) -0.0031(16)
C28 0.0324(19) 0.0328(18) 0.036(2) 0.0012(15) -0.0051(15) 0.0005(14)
C29 0.0174(15) 0.0292(17) 0.0312(18) 0.0025(13) -0.0022(13) 0.0017(12)
C30 0.0201(16) 0.0354(18) 0.0314(18) -0.0018(14) -0.0023(14) -0.0032(13)
C31 0.0251(17) 0.0333(18) 0.0315(19) -0.0022(14) -0.0031(15) -0.0031(13)
C32 0.0314(19) 0.041(2) 0.033(2) -0.0027(15) -0.0067(16) -0.0037(15)
C33 0.0305(19) 0.047(2) 0.0317(19) -0.0058(16) -0.0018(16) -0.0047(15)
C34 0.0318(19) 0.041(2) 0.040(2) -0.0124(16) -0.0043(17) 0.0022(15)
C35 0.0301(18) 0.0335(18) 0.038(2) -0.0040(15) -0.0040(16) 0.0016(14)
C36 0.082(4) 0.063(3) 0.049(3) -0.008(2) 0.010(2) 0.000(2)

loop_
_atom_type_symbol
_atom_type_description
_atom_type_scat_dispersion_real
_atom_type_scat_dispersion_imag
_atom_type_scat_source
C C 0.0033 0.0016 'International Tables Vol C Tables 4.2.6.8 and 6.1.1.4'
H H 0.0000 0.0000 'International Tables Vol C Tables 4.2.6.8 and 6.1.1.4'
N N 0.0061 0.0033 'International Tables Vol C Tables 4.2.6.8 and 6.1.1.4'
O O 0.0106 0.0060 'International Tables Vol C Tables 4.2.6.8 and 6.1.1.4'
Cl Cl 0.1484 0.1585 'International Tables Vol C Tables 4.2.6.8 and 6.1.1.4'
Ni Ni 0.3393 1.1124 'International Tables Vol C Tables 4.2.6.8 and 6.1.1.4'

loop_
_geom_angle_atom_site_label_1
_geom_angle_atom_site_label_2
_geom_angle_atom_site_label_3
_geom_angle
O1 Ni1 N2 89.94(10)
O1 Ni1 N3 163.44(11)
N2 Ni1 N3 83.72(11)
O1 Ni1 N5 115.51(10)
N2 Ni1 N5 110.17(11)
N3 Ni1 N5 81.05(11)
O1 Ni1 N4 95.63(10)
N2 Ni1 N4 136.87(10)
N3 Ni1 N4 78.97(10)
N5 Ni1 N4 105.72(10)
O5 Cl1 O3A 138.4(9)
O5 Cl1 O3 115.7(8)
O3A Cl1 O3 32.2(9)
O5 Cl1 O4A 70.5(8)
O3A Cl1 O4A 113.8(9)
O3 Cl1 O4A 136.9(7)
O5 Cl1 O2 105.7(5)
O3A Cl1 O2 110.2(7)
O3 Cl1 O2 108.3(6)
O4A Cl1 O2 110.5(4)
O5 Cl1 O4 113.0(7)
O3A Cl1 O4 73.6(9)
O3 Cl1 O4 104.3(5)
O4A Cl1 O4 44.5(5)
O2 Cl1 O4 109.8(3)
O5 Cl1 O5A 40.7(6)
O3A Cl1 O5A 104.8(10)
O3 Cl1 O5A 76.1(7)
O4A Cl1 O5A 105.6(7)
O2 Cl1 O5A 111.7(5)
O4 Cl1 O5A 135.9(5)
C5 O1 Ni1 127.6(2)
C36 O6 H6 109.5
C5 N1 C6 123.7(3)
C6 N2 C10 120.0(3)
C6 N2 Ni1 125.6(2)
C10 N2 Ni1 114.0(2)
C12 N3 C24 111.0(3)
C12 N3 C11 113.7(3)
C24 N3 C11 112.1(3)
C12 N3 Ni1 104.19(19)
C24 N3 Ni1 107.7(2)
C11 N3 Ni1 107.5(2)
C13 N4 C17 118.3(3)
C13 N4 Ni1 108.2(2)
C17 N4 Ni1 131.2(2)
C25 N5 C29 118.7(3)
C25 N5 Ni1 110.3(2)
C29 N5 Ni1 129.3(2)
C4 C1 H1A 109.5
C4 C1 H1B 109.5
H1A C1 H1B 109.5
C4 C1 H1C 109.5
H1A C1 H1C 109.5
H1B C1 H1C 109.5
C4 C2 H2A 109.5
C4 C2 H2B 109.5
H2A C2 H2B 109.5
C4 C2 H2C 109.5
H2A C2 H2C 109.5
H2B C2 H2C 109.5
C4 C3 H3A 109.5
C4 C3 H3B 109.5
H3A C3 H3B 109.5
C4 C3 H3C 109.5
H3A C3 H3C 109.5
H3B C3 H3C 109.5
C2 C4 C3 109.5(3)
C2 C4 C1 110.1(4)
C3 C4 C1 109.3(3)
C2 C4 C5 112.6(3)
C3 C4 C5 108.5(3)
C1 C4 C5 106.7(3)
O1 C5 N1 128.9(3)
O1 C5 C4 114.3(3)
N1 C5 C4 116.7(3)
N2 C6 N1 123.8(3)
N2 C6 C7 119.5(3)
N1 C6 C7 116.8(3)
C8 C7 C6 120.1(4)
C8 C7 H7 119.9
C6 C7 H7 119.9
C7 C8 C9 119.6(3)
C7 C8 H8 120.2
C9 C8 H8 120.2
C10 C9 C8 118.8(3)
C10 C9 H9 120.6
C8 C9 H9 120.6
C9 C10 N2 121.8(3)
C9 C10 C11 122.9(3)
N2 C10 C11 115.1(3)
N3 C11 C10 111.0(3)
N3 C11 H11A 109.4
C10 C11 H11A 109.4
N3 C11 H11B 109.4
C10 C11 H11B 109.4
H11A C11 H11B 108.0
N3 C12 C13 110.3(3)
N3 C12 H12A 109.6
C13 C12 H12A 109.6
N3 C12 H12B 109.6
C13 C12 H12B 109.6
H12A C12 H12B 108.1
N4 C13 C14 122.7(3)
N4 C13 C12 116.4(3)
C14 C13 C12 120.8(3)
C15 C14 C13 119.0(3)
C15 C14 H14 120.5
C13 C14 H14 120.5
C16 C15 C14 119.0(3)
C16 C15 H15 120.5
C14 C15 H15 120.5
C15 C16 C17 119.8(3)
C15 C16 H16 120.1
C17 C16 H16 120.1
N4 C17 C16 121.1(3)
N4 C17 C18 118.4(3)
C16 C17 C18 120.5(3)
C23 C18 C19 118.9(3)
C23 C18 C17 120.4(3)
C19 C18 C17 120.6(3)
C20 C19 C18 119.7(4)
C20 C19 H19 120.2
C18 C19 H19 120.2
C21 C20 C19 121.0(4)
C21 C20 H20 119.5
C19 C20 H20 119.5
C20 C21 C22 119.7(4)
C20 C21 H21 120.2
C22 C21 H21 120.2
C23 C22 C21 120.0(3)
C23 C22 H22 120.0
C21 C22 H22 120.0
C22 C23 C18 120.8(4)
C22 C23 H23 119.6
C18 C23 H23 119.6
N3 C24 C25 111.5(3)
N3 C24 H24A 109.3
C25 C24 H24A 109.3
N3 C24 H24B 109.3
C25 C24 H24B 109.3
H24A C24 H24B 108.0
N5 C25 C26 122.8(3)
N5 C25 C24 117.5(3)
C26 C25 C24 119.7(3)
C27 C26 C25 118.7(3)
C27 C26 H26 120.6
C25 C26 H26 120.6
C26 C27 C28 119.0(3)
C26 C27 H27 120.5
C28 C27 H27 120.5
C27 C28 C29 120.5(3)
C27 C28 H28 119.7
C29 C28 H28 119.7
N5 C29 C28 120.2(3)
N5 C29 C30 119.6(3)
C28 C29 C30 120.1(3)
C31 C30 C35 117.8(3)
C31 C30 C29 120.3(3)
C35 C30 C29 121.6(3)
C32 C31 C30 121.1(3)
C32 C31 H31 119.4
C30 C31 H31 119.4
C33 C32 C31 119.9(4)
C33 C32 H32 120.0
C31 C32 H32 120.0
C32 C33 C34 119.6(4)
C32 C33 H33 120.2
C34 C33 H33 120.2
C35 C34 C33 120.2(3)
C35 C34 H34 119.9
C33 C34 H34 119.9
C34 C35 C30 121.3(3)
C34 C35 H35 119.3
C30 C35 H35 119.3
O6 C36 H36A 109.5
O6 C36 H36B 109.5
H36A C36 H36B 109.5
O6 C36 H36C 109.5
H36A C36 H36C 109.5
H36B C36 H36C 109.5

loop_
_geom_bond_atom_site_label_1
_geom_bond_atom_site_label_2
_geom_bond_distance
Ni1 O1 1.916(2)
Ni1 N2 1.989(3)
Ni1 N3 2.056(3)
Ni1 N5 2.076(3)
Ni1 N4 2.148(3)
Cl1 O5 1.333(8)
Cl1 O3A 1.342(12)
Cl1 O3 1.379(8)
Cl1 O4A 1.407(7)
Cl1 O2 1.440(3)
Cl1 O4 1.469(6)
Cl1 O5A 1.478(9)
O1 C5 1.276(4)
O6 C36 1.404(5)
O6 H6 0.8400
N1 C5 1.329(4)
N1 C6 1.373(4)
N2 C6 1.364(4)
N2 C10 1.372(4)
N3 C12 1.474(4)
N3 C24 1.475(4)
N3 C11 1.477(4)
N4 C13 1.354(4)
N4 C17 1.358(4)
N5 C25 1.347(4)
N5 C29 1.365(4)
C1 C4 1.527(5)
C1 H1A 0.9800
C1 H1B 0.9800
C1 H1C 0.9800
C2 C4 1.517(5)
C2 H2A 0.9800
C2 H2B 0.9800
C2 H2C 0.9800
C3 C4 1.526(5)
C3 H3A 0.9800
C3 H3B 0.9800
C3 H3C 0.9800
C4 C5 1.536(4)
C6 C7 1.403(5)
C7 C8 1.383(5)
C7 H7 0.9500
C8 C9 1.398(5)
C8 H8 0.9500
C9 C10 1.371(5)
C9 H9 0.9500
C10 C11 1.509(5)
C11 H11A 0.9900
C11 H11B 0.9900
C12 C13 1.510(5)
C12 H12A 0.9900
C12 H12B 0.9900
C13 C14 1.382(5)
C14 C15 1.380(5)
C14 H14 0.9500
C15 C16 1.380(5)
C15 H15 0.9500
C16 C17 1.397(5)
C16 H16 0.9500
C17 C18 1.484(5)
C18 C23 1.390(5)
C18 C19 1.394(5)
C19 C20 1.388(5)
C19 H19 0.9500
C20 C21 1.371(6)
C20 H20 0.9500
C21 C22 1.384(6)
C21 H21 0.9500
C22 C23 1.383(5)
C22 H22 0.9500
C23 H23 0.9500
C24 C25 1.510(5)
C24 H24A 0.9900
C24 H24B 0.9900
C25 C26 1.392(5)
C26 C27 1.375(6)
C26 H26 0.9500
C27 C28 1.383(5)
C27 H27 0.9500
C28 C29 1.395(5)
C28 H28 0.9500
C29 C30 1.475(5)
C30 C31 1.395(5)
C30 C35 1.397(5)
C31 C32 1.394(5)
C31 H31 0.9500
C32 C33 1.384(5)
C32 H32 0.9500
C33 C34 1.390(5)
C33 H33 0.9500
C34 C35 1.379(5)
C34 H34 0.9500
C35 H35 0.9500
C36 H36A 0.9800
C36 H36B 0.9800
C36 H36C 0.9800

loop_
_geom_hbond_atom_site_label_D
_geom_hbond_atom_site_label_H
_geom_hbond_atom_site_label_A
_geom_hbond_distance_DH
_geom_hbond_distance_HA
_geom_hbond_distance_DA
_geom_hbond_angle_DHA
O6 H6 O2 0.84 1.98 2.821(5) 174.3

loop_
_geom_torsion_atom_site_label_1
_geom_torsion_atom_site_label_2
_geom_torsion_atom_site_label_3
_geom_torsion_atom_site_label_4
_geom_torsion
N2 Ni1 O1 C5 6.3(3)
N3 Ni1 O1 C5 73.6(5)
N5 Ni1 O1 C5 -106.1(3)
N4 Ni1 O1 C5 143.5(3)
O1 Ni1 N2 C6 -1.8(3)
N3 Ni1 N2 C6 -166.5(3)
N5 Ni1 N2 C6 115.5(3)
N4 Ni1 N2 C6 -100.0(3)
O1 Ni1 N2 C10 171.4(2)
N3 Ni1 N2 C10 6.7(2)
N5 Ni1 N2 C10 -71.3(2)
N4 Ni1 N2 C10 73.2(3)
O1 Ni1 N3 C12 31.7(5)
N2 Ni1 N3 C12 99.8(2)
N5 Ni1 N3 C12 -148.6(2)
N4 Ni1 N3 C12 -40.5(2)
O1 Ni1 N3 C24 149.7(3)
N2 Ni1 N3 C24 -142.2(2)
N5 Ni1 N3 C24 -30.6(2)
N4 Ni1 N3 C24 77.5(2)
O1 Ni1 N3 C11 -89.3(4)
N2 Ni1 N3 C11 -21.2(2)
N5 Ni1 N3 C11 90.4(2)
N4 Ni1 N3 C11 -161.5(2)
O1 Ni1 N4 C13 -133.6(2)
N2 Ni1 N4 C13 -37.7(3)
N3 Ni1 N4 C13 30.5(2)
N5 Ni1 N4 C13 107.8(2)
O1 Ni1 N4 C17 28.5(3)
N2 Ni1 N4 C17 124.5(3)
N3 Ni1 N4 C17 -167.3(3)
N5 Ni1 N4 C17 -90.0(3)
O1 Ni1 N5 C25 -153.2(2)
N2 Ni1 N5 C25 106.7(2)
N3 Ni1 N5 C25 26.9(2)
N4 Ni1 N5 C25 -48.9(2)
O1 Ni1 N5 C29 11.4(3)
N2 Ni1 N5 C29 -88.7(3)
N3 Ni1 N5 C29 -168.5(3)
N4 Ni1 N5 C29 115.7(3)
Ni1 O1 C5 N1 -6.4(5)
Ni1 O1 C5 C4 177.5(2)
C6 N1 C5 O1 -0.5(6)
C6 N1 C5 C4 175.5(3)
C2 C4 C5 O1 -171.7(4)
C3 C4 C5 O1 -50.4(4)
C1 C4 C5 O1 67.4(4)
C2 C4 C5 N1 11.8(5)
C3 C4 C5 N1 133.1(3)
C1 C4 C5 N1 -109.2(4)
C10 N2 C6 N1 -176.0(3)
Ni1 N2 C6 N1 -3.2(5)
C10 N2 C6 C7 4.6(5)
Ni1 N2 C6 C7 177.4(2)
C5 N1 C6 N2 5.4(5)
C5 N1 C6 C7 -175.2(3)
N2 C6 C7 C8 -3.9(5)
N1 C6 C7 C8 176.6(3)
C6 C7 C8 C9 0.1(6)
C7 C8 C9 C10 3.0(6)
C8 C9 C10 N2 -2.4(5)
C8 C9 C10 C11 172.3(3)
C6 N2 C10 C9 -1.5(5)
Ni1 N2 C10 C9 -175.1(3)
C6 N2 C10 C11 -176.6(3)
Ni1 N2 C10 C11 9.8(4)
C12 N3 C11 C10 -83.6(3)
C24 N3 C11 C10 149.4(3)
Ni1 N3 C11 C10 31.2(3)
C9 C10 C11 N3 156.8(3)
N2 C10 C11 N3 -28.1(4)
C24 N3 C12 C13 -70.4(3)
C11 N3 C12 C13 162.0(3)
Ni1 N3 C12 C13 45.2(3)
C17 N4 C13 C14 0.1(5)
Ni1 N4 C13 C14 165.0(3)
C17 N4 C13 C12 -177.7(3)
Ni1 N4 C13 C12 -12.8(3)
N3 C12 C13 N4 -21.6(4)
N3 C12 C13 C14 160.6(3)
N4 C13 C14 C15 -1.6(5)
C12 C13 C14 C15 176.1(3)
C13 C14 C15 C16 1.9(5)
C14 C15 C16 C17 -0.8(5)
C13 N4 C17 C16 1.0(4)
Ni1 N4 C17 C16 -159.7(2)
C13 N4 C17 C18 -177.9(3)
Ni1 N4 C17 C18 21.4(4)
C15 C16 C17 N4 -0.6(5)
C15 C16 C17 C18 178.2(3)
N4 C17 C18 C23 -142.4(3)
C16 C17 C18 C23 38.7(5)
N4 C17 C18 C19 39.6(5)
C16 C17 C18 C19 -139.3(3)
C23 C18 C19 C20 2.5(5)
C17 C18 C19 C20 -179.5(3)
C18 C19 C20 C21 -1.1(6)
C19 C20 C21 C22 -0.6(6)
C20 C21 C22 C23 0.9(6)
C21 C22 C23 C18 0.5(6)
C19 C18 C23 C22 -2.2(5)
C17 C18 C23 C22 179.8(3)
C12 N3 C24 C25 143.3(3)
C11 N3 C24 C25 -88.3(3)
Ni1 N3 C24 C25 29.8(3)
C29 N5 C25 C26 -4.2(5)
Ni1 N5 C25 C26 162.2(3)
C29 N5 C25 C24 176.4(3)
Ni1 N5 C25 C24 -17.1(3)
N3 C24 C25 N5 -8.7(4)
N3 C24 C25 C26 171.9(3)
N5 C25 C26 C27 0.5(5)
C24 C25 C26 C27 179.8(3)
C25 C26 C27 C28 2.3(6)
C26 C27 C28 C29 -1.4(6)
C25 N5 C29 C28 5.1(4)
Ni1 N5 C29 C28 -158.4(2)
C25 N5 C29 C30 -170.9(3)
Ni1 N5 C29 C30 25.6(4)
C27 C28 C29 N5 -2.4(5)
C27 C28 C29 C30 173.6(3)
N5 C29 C30 C31 36.0(5)
C28 C29 C30 C31 -140.0(3)
N5 C29 C30 C35 -150.1(3)
C28 C29 C30 C35 33.9(5)
C35 C30 C31 C32 -0.4(5)
C29 C30 C31 C32 173.8(3)
C30 C31 C32 C33 -0.7(5)
C31 C32 C33 C34 1.2(5)
C32 C33 C34 C35 -0.6(6)
C33 C34 C35 C30 -0.5(6)
C31 C30 C35 C34 1.0(5)
C29 C30 C35 C34 -173.1(3)
